data_1520369
loop_
_publ_author_name
'Stephenson, Richard A.'
'Murphy, P. J.'
'Hursthouse, Michael B.'

_publ_section_title
;
 C27H29N3O3
;
_journal_name_full 'Crystal Structure Report Archive'
_journal_page_first 679
_journal_year 2009
_chemical_formula_sum 'C27 H29 N3 O3'
_chemical_formula_weight 443.53
_space_group_IT_number 14
_symmetry_cell_setting monoclinic
_symmetry_space_group_name_Hall '-P 2ybc'
_symmetry_space_group_name_H-M 'P 1 21/c 1'
_atom_sites_solution_hydrogens geom
_atom_sites_solution_primary direct
_atom_sites_solution_secondary difmap
_cell_angle_alpha 90.00
_cell_angle_beta 105.363(7)
_cell_angle_gamma 90.00
_cell_formula_units_Z 4
_cell_length_a 12.0632(15)
_cell_length_b 17.471(2)
_cell_length_c 11.7628(11)
_cell_measurement_reflns_used 105747
_cell_measurement_temperature 120(2)
_cell_measurement_theta_max 26.37
_cell_measurement_theta_min 2.91
_cell_volume 2390.5(5)
_computing_cell_refinement 'DENZO (Otwinowski & Minor, 1997) & COLLECT (Hooft, R.W.W., 1998)'
_computing_data_collection 'COLLECT (Hooft, R.W.W., 1998)'
_computing_data_reduction 'DENZO (Otwinowski & Minor, 1997) & COLLECT (Hooft, R.W.W., 1998)'
_computing_structure_refinement 'SHELXL-97 (Sheldrick, 1997)'
_computing_structure_solution 'SHELXS-97 (Sheldrick, 1990)'
_diffrn_ambient_temperature 120(2)
_diffrn_detector_area_resol_mean 9.091
_diffrn_measured_fraction_theta_full 0.981
_diffrn_measured_fraction_theta_max 0.981
_diffrn_measurement_device_type 'Bruker-Nonius Roper CCD camera on \k-goniostat'
_diffrn_measurement_method '\f & \w scans'
_diffrn_radiation_monochromator graphite
_diffrn_radiation_source 'Bruker-Nonius FR591 rotating anode'
_diffrn_radiation_type MoK\a
_diffrn_radiation_wavelength 0.71073
_diffrn_reflns_av_R_equivalents 0.1872
_diffrn_reflns_av_sigmaI/netI 0.1310
_diffrn_reflns_limit_h_max 15
_diffrn_reflns_limit_h_min -15
_diffrn_reflns_limit_k_max 21
_diffrn_reflns_limit_k_min -21
_diffrn_reflns_limit_l_max 14
_diffrn_reflns_limit_l_min -14
_diffrn_reflns_number 45452
_diffrn_reflns_theta_full 26.63
_diffrn_reflns_theta_max 26.63
_diffrn_reflns_theta_min 2.92
_exptl_absorpt_coefficient_mu 0.081
_exptl_absorpt_correction_T_max 0.9976
_exptl_absorpt_correction_T_min 0.9840
_exptl_absorpt_correction_type multi-scan
_exptl_absorpt_process_details 'SADABS 2007/2 (Sheldrick, G.M., 2007)'
_exptl_crystal_colour Colourless
_exptl_crystal_density_diffrn 1.232
_exptl_crystal_density_method 'not measured'
_exptl_crystal_description Fragment
_exptl_crystal_F_000 944
_exptl_crystal_size_max 0.20
_exptl_crystal_size_mid 0.10
_exptl_crystal_size_min 0.03
_refine_diff_density_max 0.203
_refine_diff_density_min -0.279
_refine_diff_density_rms 0.053
_refine_ls_extinction_method none
_refine_ls_goodness_of_fit_ref 1.113
_refine_ls_hydrogen_treatment constr
_refine_ls_matrix_type full
_refine_ls_number_parameters 303
_refine_ls_number_reflns 4937
_refine_ls_number_restraints 0
_refine_ls_restrained_S_all 1.113
_refine_ls_R_factor_all 0.1906
_refine_ls_R_factor_gt 0.1086
_refine_ls_shift/su_max 0.000
_refine_ls_shift/su_mean 0.000
_refine_ls_structure_factor_coef Fsqd
_refine_ls_weighting_details 'calc w=1/[\s^2^(Fo^2^)+(0.0459P)^2^+2.6476P] where P=(Fo^2^+2Fc^2^)/3'
_refine_ls_weighting_scheme calc
_refine_ls_wR_factor_gt 0.1678
_refine_ls_wR_factor_ref 0.1953
_reflns_number_gt 2829
_reflns_number_total 4937
_reflns_threshold_expression >2sigma(I)
_cod_data_source_file eCrystal-679.cif
_cod_data_source_block 2009src0297
_cod_depositor_comments
;
Citation :
Stephenson, Richard A and Murphy, P J and Hursthouse, Michael B. (2009)
University of Southampton, Crystal Structure Report Archive. 
(doi:10.5258/ecrystals/679)

More at:
http://ecrystals.chem.soton.ac.uk/679/
;
_cod_original_sg_symbol_H-M P2(1)/c
_cod_database_code 1520369

loop_
_symmetry_equiv_pos_as_xyz
'x, y, z'
'-x, y+1/2, -z+1/2'
'-x, -y, -z'
'x, -y-1/2, z-1/2'

loop_
_atom_site_label
_atom_site_type_symbol
_atom_site_fract_x
_atom_site_fract_y
_atom_site_fract_z
_atom_site_U_iso_or_equiv
_atom_site_adp_type
_atom_site_occupancy
_atom_site_symmetry_multiplicity
_atom_site_calc_flag
_atom_site_refinement_flags
_atom_site_disorder_assembly
_atom_site_disorder_group
N1 N 0.1268(2) 0.37135(18) -0.2865(2) 0.0297(7) Uani 1 1 d . . .
N2 N 0.0432(3) 0.25883(18) -0.3825(2) 0.0331(8) Uani 1 1 d . . .
H2 H 0.0608 0.2147 -0.4094 0.040 Uiso 1 1 calc R . .
N3 N 0.2303(3) 0.25906(18) -0.2552(2) 0.0329(8) Uani 1 1 d . . .
O1 O 0.5351(3) 0.43640(19) -0.2508(3) 0.0603(9) Uani 1 1 d . . .
O2 O 0.0522(3) 0.38714(16) 0.0077(2) 0.0462(8) Uani 1 1 d . . .
O3 O 0.1914(2) 0.36788(14) -0.0778(2) 0.0336(7) Uani 1 1 d . . .
C1 C 0.3119(3) 0.3206(2) -0.1947(3) 0.0334(9) Uani 1 1 d . . .
C2 C 0.3901(3) 0.2948(2) -0.0762(3) 0.0417(11) Uani 1 1 d . . .
H2A H 0.3431 0.2803 -0.0233 0.063 Uiso 1 1 calc R . .
H2B H 0.4415 0.3369 -0.0409 0.063 Uiso 1 1 calc R . .
H2C H 0.4359 0.2508 -0.0884 0.063 Uiso 1 1 calc R . .
C3 C 0.3809(3) 0.3463(2) -0.2812(3) 0.0369(10) Uani 1 1 d . . .
H3 H 0.3242 0.3538 -0.3595 0.044 Uiso 1 1 calc R . .
C4 C 0.4686(3) 0.2880(3) -0.2993(4) 0.0494(12) Uani 1 1 d . . .
H4A H 0.4968 0.3034 -0.3668 0.074 Uiso 1 1 calc R . .
H4B H 0.4323 0.2375 -0.3145 0.074 Uiso 1 1 calc R . .
H4C H 0.5331 0.2856 -0.2284 0.074 Uiso 1 1 calc R . .
C5 C 0.4370(4) 0.4232(3) -0.2446(3) 0.0452(11) Uani 1 1 d . . .
C6 C 0.3712(3) 0.4833(2) -0.2017(3) 0.0385(10) Uani 1 1 d . . .
C7 C 0.4289(4) 0.5609(3) -0.1898(4) 0.0563(13) Uani 1 1 d . . .
H7A H 0.4296 0.5798 -0.2680 0.084 Uiso 1 1 calc R . .
H7B H 0.5080 0.5563 -0.1406 0.084 Uiso 1 1 calc R . .
H7C H 0.3864 0.5968 -0.1531 0.084 Uiso 1 1 calc R . .
C8 C 0.2700(3) 0.4660(2) -0.1789(3) 0.0350(10) Uani 1 1 d . . .
C9 C 0.1926(3) 0.5228(2) -0.1364(3) 0.0350(10) Uani 1 1 d . . .
C10 C 0.2517(4) 0.5520(2) -0.0112(3) 0.0475(12) Uani 1 1 d . . .
H10A H 0.2723 0.5084 0.0426 0.071 Uiso 1 1 calc R . .
H10B H 0.1990 0.5858 0.0158 0.071 Uiso 1 1 calc R . .
H10C H 0.3213 0.5805 -0.0127 0.071 Uiso 1 1 calc R . .
C11 C 0.1552(4) 0.5904(2) -0.2228(4) 0.0504(12) Uani 1 1 d . . .
H11A H 0.2216 0.6232 -0.2203 0.076 Uiso 1 1 calc R . .
H11B H 0.0956 0.6202 -0.2001 0.076 Uiso 1 1 calc R . .
H11C H 0.1245 0.5706 -0.3030 0.076 Uiso 1 1 calc R . .
C12 C 0.0804(3) 0.4827(2) -0.1298(3) 0.0348(10) Uani 1 1 d . . .
H12A H 0.0359 0.5175 -0.0921 0.042 Uiso 1 1 calc R . .
H12B H 0.0331 0.4715 -0.2106 0.042 Uiso 1 1 calc R . .
C13 C 0.1039(4) 0.4101(2) -0.0613(3) 0.0357(10) Uani 1 1 d . . .
C14 C 0.2268(3) 0.3844(2) -0.1884(3) 0.0324(9) Uani 1 1 d . . .
C15 C 0.1298(3) 0.2988(2) -0.3080(3) 0.0302(9) Uani 1 1 d . . .
C16 C -0.0725(3) 0.2830(2) -0.4196(3) 0.0348(10) Uani 1 1 d . . .
C17 C -0.1249(3) 0.3220(2) -0.3457(4) 0.0400(10) Uani 1 1 d . . .
H17 H -0.0814 0.3360 -0.2687 0.048 Uiso 1 1 calc R . .
C18 C -0.2411(4) 0.3409(3) -0.3833(4) 0.0494(12) Uani 1 1 d . . .
H18 H -0.2769 0.3678 -0.3324 0.059 Uiso 1 1 calc R . .
C19 C -0.3037(4) 0.3202(3) -0.4949(4) 0.0581(14) Uani 1 1 d . . .
H19 H -0.3831 0.3326 -0.5208 0.070 Uiso 1 1 calc R . .
C20 C -0.2520(4) 0.2817(3) -0.5688(4) 0.0598(14) Uani 1 1 d . . .
H20 H -0.2955 0.2681 -0.6459 0.072 Uiso 1 1 calc R . .
C21 C -0.1361(4) 0.2626(3) -0.5310(3) 0.0437(11) Uani 1 1 d . . .
H21 H -0.1008 0.2354 -0.5819 0.052 Uiso 1 1 calc R . .
C22 C 0.2223(3) 0.1859(2) -0.1995(3) 0.0353(10) Uani 1 1 d . . .
C23 C 0.1491(4) 0.1762(2) -0.1274(3) 0.0377(10) Uani 1 1 d . . .
H23 H 0.1033 0.2179 -0.1146 0.045 Uiso 1 1 calc R . .
C24 C 0.1420(4) 0.1068(3) -0.0742(3) 0.0439(11) Uani 1 1 d . . .
H24 H 0.0910 0.1006 -0.0257 0.053 Uiso 1 1 calc R . .
C25 C 0.2091(4) 0.0467(3) -0.0915(4) 0.0580(13) Uani 1 1 d . . .
H25 H 0.2055 -0.0008 -0.0535 0.070 Uiso 1 1 calc R . .
C26 C 0.2815(5) 0.0551(3) -0.1637(5) 0.0782(18) Uani 1 1 d . . .
H26 H 0.3268 0.0130 -0.1762 0.094 Uiso 1 1 calc R . .
C27 C 0.2888(4) 0.1250(3) -0.2185(5) 0.0629(14) Uani 1 1 d . . .
H27 H 0.3387 0.1308 -0.2683 0.076 Uiso 1 1 calc R . .

loop_
_atom_site_aniso_label
_atom_site_aniso_U_11
_atom_site_aniso_U_22
_atom_site_aniso_U_33
_atom_site_aniso_U_23
_atom_site_aniso_U_13
_atom_site_aniso_U_12
N1 0.0296(18) 0.031(2) 0.0280(17) -0.0013(14) 0.0072(14) 0.0000(15)
N2 0.038(2) 0.0328(19) 0.0294(16) -0.0055(15) 0.0103(15) 0.0060(16)
N3 0.0317(19) 0.037(2) 0.0301(16) -0.0032(15) 0.0084(14) 0.0056(16)
O1 0.0396(19) 0.082(3) 0.063(2) -0.0122(18) 0.0212(16) -0.0138(18)
O2 0.063(2) 0.0372(18) 0.0502(17) 0.0045(14) 0.0365(16) 0.0061(15)
O3 0.0423(16) 0.0331(16) 0.0281(13) 0.0013(12) 0.0143(12) 0.0075(13)
C1 0.031(2) 0.045(3) 0.0231(19) -0.0036(18) 0.0054(17) 0.002(2)
C2 0.041(2) 0.054(3) 0.027(2) -0.005(2) 0.0048(18) 0.011(2)
C3 0.029(2) 0.055(3) 0.028(2) -0.0045(19) 0.0088(17) 0.001(2)
C4 0.034(2) 0.075(3) 0.040(2) -0.010(2) 0.0118(19) 0.012(2)
C5 0.034(3) 0.070(3) 0.031(2) 0.002(2) 0.0067(19) -0.007(2)
C6 0.033(2) 0.046(3) 0.037(2) -0.001(2) 0.0088(19) -0.007(2)
C7 0.046(3) 0.061(3) 0.060(3) 0.003(3) 0.012(2) -0.013(3)
C8 0.042(2) 0.039(3) 0.0220(19) 0.0013(18) 0.0042(17) 0.002(2)
C9 0.039(2) 0.032(2) 0.034(2) 0.0001(18) 0.0103(18) 0.003(2)
C10 0.055(3) 0.041(3) 0.044(2) -0.009(2) 0.010(2) 0.000(2)
C11 0.048(3) 0.042(3) 0.061(3) 0.010(2) 0.014(2) -0.006(2)
C12 0.042(2) 0.032(2) 0.033(2) -0.0009(18) 0.0145(18) 0.006(2)
C13 0.045(3) 0.033(2) 0.031(2) -0.0049(18) 0.014(2) 0.007(2)
C14 0.034(2) 0.040(2) 0.0251(19) -0.0024(18) 0.0110(17) 0.002(2)
C15 0.033(2) 0.037(3) 0.0238(19) 0.0010(18) 0.0132(17) 0.004(2)
C16 0.037(2) 0.034(2) 0.034(2) 0.0057(19) 0.0109(19) -0.005(2)
C17 0.038(2) 0.042(3) 0.041(2) -0.001(2) 0.012(2) -0.002(2)
C18 0.039(3) 0.041(3) 0.072(3) 0.004(2) 0.022(2) 0.001(2)
C19 0.028(2) 0.068(4) 0.075(3) 0.021(3) 0.005(3) -0.008(2)
C20 0.041(3) 0.084(4) 0.047(3) 0.007(3) -0.001(2) -0.023(3)
C21 0.039(3) 0.056(3) 0.036(2) -0.001(2) 0.011(2) -0.012(2)
C22 0.038(2) 0.037(3) 0.030(2) -0.0027(19) 0.0084(18) 0.006(2)
C23 0.047(3) 0.031(2) 0.034(2) -0.0030(19) 0.0095(19) 0.009(2)
C24 0.049(3) 0.047(3) 0.035(2) -0.003(2) 0.009(2) 0.001(2)
C25 0.067(3) 0.043(3) 0.062(3) 0.009(2) 0.015(3) 0.008(3)
C26 0.084(4) 0.045(3) 0.122(5) 0.020(3) 0.055(4) 0.031(3)
C27 0.069(3) 0.050(3) 0.083(4) 0.006(3) 0.043(3) 0.020(3)

loop_
_atom_type_symbol
_atom_type_description
_atom_type_scat_dispersion_real
_atom_type_scat_dispersion_imag
_atom_type_scat_source
C C 0.0033 0.0016 'International Tables Vol C Tables 4.2.6.8 and 6.1.1.4'
H H 0.0000 0.0000 'International Tables Vol C Tables 4.2.6.8 and 6.1.1.4'
N N 0.0061 0.0033 'International Tables Vol C Tables 4.2.6.8 and 6.1.1.4'
O O 0.0106 0.0060 'International Tables Vol C Tables 4.2.6.8 and 6.1.1.4'

loop_
_geom_angle_atom_site_label_1
_geom_angle_atom_site_label_2
_geom_angle_atom_site_label_3
_geom_angle
_geom_angle_site_symmetry_1
_geom_angle_site_symmetry_3
C15 N1 C14 104.4(3) . .
C15 N2 C16 124.8(3) . .
C15 N2 H2 117.6 . .
C16 N2 H2 117.6 . .
C15 N3 C22 119.1(3) . .
C15 N3 C1 103.8(3) . .
C22 N3 C1 122.0(3) . .
C13 O3 C14 115.8(3) . .
N3 C1 C14 100.4(3) . .
N3 C1 C2 112.9(3) . .
C14 C1 C2 115.5(3) . .
N3 C1 C3 107.2(3) . .
C14 C1 C3 107.8(3) . .
C2 C1 C3 112.1(3) . .
C1 C2 H2A 109.5 . .
C1 C2 H2B 109.5 . .
H2A C2 H2B 109.5 . .
C1 C2 H2C 109.5 . .
H2A C2 H2C 109.5 . .
H2B C2 H2C 109.5 . .
C5 C3 C4 111.0(3) . .
C5 C3 C1 110.5(3) . .
C4 C3 C1 114.5(3) . .
C5 C3 H3 106.8 . .
C4 C3 H3 106.8 . .
C1 C3 H3 106.8 . .
C3 C4 H4A 109.5 . .
C3 C4 H4B 109.5 . .
H4A C4 H4B 109.5 . .
C3 C4 H4C 109.5 . .
H4A C4 H4C 109.5 . .
H4B C4 H4C 109.5 . .
O1 C5 C6 119.9(4) . .
O1 C5 C3 121.1(4) . .
C6 C5 C3 119.0(4) . .
C8 C6 C5 120.1(4) . .
C8 C6 C7 126.9(4) . .
C5 C6 C7 113.0(4) . .
C6 C7 H7A 109.5 . .
C6 C7 H7B 109.5 . .
H7A C7 H7B 109.5 . .
C6 C7 H7C 109.5 . .
H7A C7 H7C 109.5 . .
H7B C7 H7C 109.5 . .
C6 C8 C14 120.6(4) . .
C6 C8 C9 125.4(4) . .
C14 C8 C9 114.0(3) . .
C8 C9 C10 110.9(3) . .
C8 C9 C12 109.9(3) . .
C10 C9 C12 107.0(3) . .
C8 C9 C11 112.1(3) . .
C10 C9 C11 110.8(3) . .
C12 C9 C11 105.8(3) . .
C9 C10 H10A 109.5 . .
C9 C10 H10B 109.5 . .
H10A C10 H10B 109.5 . .
C9 C10 H10C 109.5 . .
H10A C10 H10C 109.5 . .
H10B C10 H10C 109.5 . .
C9 C11 H11A 109.5 . .
C9 C11 H11B 109.5 . .
H11A C11 H11B 109.5 . .
C9 C11 H11C 109.5 . .
H11A C11 H11C 109.5 . .
H11B C11 H11C 109.5 . .
C13 C12 C9 111.7(3) . .
C13 C12 H12A 109.3 . .
C9 C12 H12A 109.3 . .
C13 C12 H12B 109.3 . .
C9 C12 H12B 109.3 . .
H12A C12 H12B 107.9 . .
O2 C13 O3 118.5(4) . .
O2 C13 C12 125.7(4) . .
O3 C13 C12 115.7(3) . .
N1 C14 O3 107.0(3) . .
N1 C14 C8 113.9(3) . .
O3 C14 C8 106.8(3) . .
N1 C14 C1 105.9(3) . .
O3 C14 C1 104.5(3) . .
C8 C14 C1 117.9(3) . .
N1 C15 N2 124.8(3) . .
N1 C15 N3 117.8(3) . .
N2 C15 N3 117.3(3) . .
C21 C16 C17 119.5(4) . .
C21 C16 N2 118.2(4) . .
C17 C16 N2 122.2(3) . .
C16 C17 C18 120.4(4) . .
C16 C17 H17 119.8 . .
C18 C17 H17 119.8 . .
C19 C18 C17 119.5(4) . .
C19 C18 H18 120.3 . .
C17 C18 H18 120.3 . .
C20 C19 C18 120.3(4) . .
C20 C19 H19 119.8 . .
C18 C19 H19 119.8 . .
C19 C20 C21 120.1(4) . .
C19 C20 H20 119.9 . .
C21 C20 H20 119.9 . .
C16 C21 C20 120.1(4) . .
C16 C21 H21 119.9 . .
C20 C21 H21 119.9 . .
C27 C22 C23 119.6(4) . .
C27 C22 N3 119.5(4) . .
C23 C22 N3 120.9(3) . .
C24 C23 C22 120.8(4) . .
C24 C23 H23 119.6 . .
C22 C23 H23 119.6 . .
C25 C24 C23 119.7(4) . .
C25 C24 H24 120.1 . .
C23 C24 H24 120.1 . .
C24 C25 C26 120.3(5) . .
C24 C25 H25 119.8 . .
C26 C25 H25 119.8 . .
C25 C26 C27 120.4(5) . .
C25 C26 H26 119.8 . .
C27 C26 H26 119.8 . .
C22 C27 C26 119.2(4) . .
C22 C27 H27 120.4 . .
C26 C27 H27 120.4 . .

loop_
_geom_bond_atom_site_label_1
_geom_bond_atom_site_label_2
_geom_bond_distance
_geom_bond_site_symmetry_2
N1 C15 1.295(5) .
N1 C14 1.449(5) .
N2 C15 1.364(5) .
N2 C16 1.412(5) .
N2 H2 0.8800 .
N3 C15 1.393(5) .
N3 C22 1.451(5) .
N3 C1 1.503(5) .
O1 C5 1.226(5) .
O2 C13 1.215(4) .
O3 C13 1.344(4) .
O3 C14 1.500(4) .
C1 C14 1.530(5) .
C1 C2 1.530(5) .
C1 C3 1.542(5) .
C2 H2A 0.9800 .
C2 H2B 0.9800 .
C2 H2C 0.9800 .
C3 C5 1.515(6) .
C3 C4 1.524(5) .
C3 H3 1.0000 .
C4 H4A 0.9800 .
C4 H4B 0.9800 .
C4 H4C 0.9800 .
C5 C6 1.484(6) .
C6 C8 1.351(5) .
C6 C7 1.513(6) .
C7 H7A 0.9800 .
C7 H7B 0.9800 .
C7 H7C 0.9800 .
C8 C14 1.512(5) .
C8 C9 1.535(5) .
C9 C10 1.543(5) .
C9 C12 1.544(5) .
C9 C11 1.546(5) .
C10 H10A 0.9800 .
C10 H10B 0.9800 .
C10 H10C 0.9800 .
C11 H11A 0.9800 .
C11 H11B 0.9800 .
C11 H11C 0.9800 .
C12 C13 1.489(5) .
C12 H12A 0.9900 .
C12 H12B 0.9900 .
C16 C21 1.379(5) .
C16 C17 1.383(5) .
C17 C18 1.393(6) .
C17 H17 0.9500 .
C18 C19 1.379(6) .
C18 H18 0.9500 .
C19 C20 1.372(7) .
C19 H19 0.9500 .
C20 C21 1.391(6) .
C20 H20 0.9500 .
C21 H21 0.9500 .
C22 C27 1.385(6) .
C22 C23 1.387(5) .
C23 C24 1.378(6) .
C23 H23 0.9500 .
C24 C25 1.373(6) .
C24 H24 0.9500 .
C25 C26 1.378(7) .
C25 H25 0.9500 .
C26 C27 1.395(7) .
C26 H26 0.9500 .
C27 H27 0.9500 .
